data_2017490
loop_
_publ_author_name
'Wood, Matthew R.'
'Thompson, Hugh W.'
'Brettell, Thomas A.'
'Lalancette, Roger A.'

_publ_section_title
;
 The hydrated and anhydrous gold(III) tetrachloride salts of
 <small>L</small>-ecgonine, an important forensic toxicology marker for
 cocaine
;
_journal_coeditor_code SQ3203
_journal_issue 1
_journal_name_full 'Acta Crystallographica Section C'
_journal_page_first m4
_journal_page_last m8
_journal_paper_doi 10.1107/S0108270109030583
_journal_volume 66
_journal_year 2010
_chemical_formula_iupac '(C9 H16 N O3)4 (H3 O) [Au Cl4]5 , 6H2 O'
_chemical_formula_moiety '4C9 H16 N O3 + , H3 O + , 5Au Cl4 - , 6H2 O'
_chemical_formula_sum 'C36 H79 Au5 Cl20 N4 O19'
_chemical_formula_weight 2565.86
_chemical_name_systematic
;
Hydronium tetrakis[(1<i>R</i>,2<i>R</i>,3<i>S</i>,5<i>S</i>,8<i>S</i>)-
3-hydroxy-8-methyl-8-azoniabicyclo[3.2.1]octane-2-carboxylate]
pentakis[tetrachloridoaurate(III)] hexahydrate
;
_space_group_IT_number 19
_symmetry_cell_setting orthorhombic
_symmetry_space_group_name_Hall 'P 2ac 2ab'
_symmetry_space_group_name_H-M 'P 21 21 21'
_atom_sites_solution_hydrogens geom
_atom_sites_solution_primary direct
_atom_sites_solution_secondary difmap
_audit_creation_method SHELXL97
_cell_angle_alpha 90.00
_cell_angle_beta 90.00
_cell_angle_gamma 90.00
_cell_formula_units_Z 4
_cell_length_a 9.2153(16)
_cell_length_b 15.299(3)
_cell_length_c 51.544(8)
_cell_measurement_reflns_used 9389
_cell_measurement_temperature 100(2)
_cell_measurement_theta_max 67.43
_cell_measurement_theta_min 3.01
_cell_volume 7267(2)
_computing_cell_refinement 'APEX2 (Bruker, 2006)'
_computing_data_collection 'APEX2 (Bruker, 2006)'
_computing_data_reduction 'SAINT (Bruker, 2005)'
_computing_molecular_graphics 'SHELXTL (Sheldrick, 2008)'
_computing_publication_material 'SHELXTL (Sheldrick, 2008)'
_computing_structure_refinement 'SHELXTL (Sheldrick, 2008)'
_computing_structure_solution 'SHELXTL (Sheldrick, 2008)'
_diffrn_ambient_temperature 100(2)
_diffrn_measured_fraction_theta_full 0.965
_diffrn_measured_fraction_theta_max 0.965
_diffrn_measurement_device_type 'Bruker SMART APEXII CCD area-detector'
_diffrn_measurement_method '\f and \w'
_diffrn_radiation_monochromator graphite
_diffrn_radiation_source 'fine-focus sealed tube'
_diffrn_radiation_type CuK\a
_diffrn_radiation_wavelength 1.54178
_diffrn_reflns_av_R_equivalents 0.057
_diffrn_reflns_av_sigmaI/netI 0.053
_diffrn_reflns_limit_h_max 11
_diffrn_reflns_limit_h_min -10
_diffrn_reflns_limit_k_max 18
_diffrn_reflns_limit_k_min -17
_diffrn_reflns_limit_l_max 47
_diffrn_reflns_limit_l_min -61
_diffrn_reflns_number 43458
_diffrn_reflns_theta_full 68.11
_diffrn_reflns_theta_max 68.11
_diffrn_reflns_theta_min 1.71
_diffrn_standards_decay_% 0
_diffrn_standards_number 0
_exptl_absorpt_coefficient_mu 25.819
_exptl_absorpt_correction_T_max 0.1822
_exptl_absorpt_correction_T_min 0.0400
_exptl_absorpt_correction_type numerical
_exptl_absorpt_process_details '(SADABS; Sheldrick, 2001)'
_exptl_crystal_colour yellow
_exptl_crystal_density_diffrn 2.345
_exptl_crystal_density_method 'not measured'
_exptl_crystal_description parallelepiped
_exptl_crystal_F_000 4840
_exptl_crystal_size_max 0.35
_exptl_crystal_size_mid 0.11
_exptl_crystal_size_min 0.10
_refine_diff_density_max 3.15
_refine_diff_density_min -1.94
_refine_ls_abs_structure_details 'Flack (1983), 5212 Friedel pairs'
_refine_ls_abs_structure_Flack 0.031(10)
_refine_ls_extinction_method none
_refine_ls_goodness_of_fit_ref 1.08
_refine_ls_hydrogen_treatment constr
_refine_ls_matrix_type full
_refine_ls_number_parameters 761
_refine_ls_number_reflns 12355
_refine_ls_number_restraints 0
_refine_ls_restrained_S_all 1.08
_refine_ls_R_factor_all 0.041
_refine_ls_R_factor_gt 0.040
_refine_ls_shift/su_max 0.00
_refine_ls_shift/su_mean 0.00
_refine_ls_structure_factor_coef Fsqd
_refine_ls_weighting_details 'calc w=1/[\s^2^(Fo^2^)+(0.0529P)^2^+20.0246P] where P=(Fo^2^+2Fc^2^)/3'
_refine_ls_weighting_scheme calc
_refine_ls_wR_factor_gt 0.098
_refine_ls_wR_factor_ref 0.099
_reflns_number_gt 12097
_reflns_number_total 12355
_reflns_threshold_expression I>2\s(I)
_cod_data_source_file sq3203.cif
_cod_data_source_block I
_cod_depositor_comments
;
The following automatic conversions were performed:
'_geom_contact_publ_flag' value 'YES' changed to 'yes' according to
'/home/saulius/struct/CIF-dictionaries/cif_core.dic' dictionary named
'cif_core.dic' version 2.4.1 from 2010-06-29 (17 times).

Automatic conversion script
Id: cif_fix_enum 1527 2010-12-29 10:47:43Z saulius 

The following automatic conversions were performed:

'_geom_contact_publ_flag' value 'YES' changed to 'yes' according to
/home/saulius/struct/CIF-dictionaries/cif_core.dic dictionary named
'cif_core.dic' version 2.4.1 from 2010-06-29 (17 times).

Automatic conversion script
Id: cif_fix_values 1715 2011-07-08 13:25:40Z adriana 
;
_cod_database_code 2017490
_cod_database_fobs_code 2017490

loop_
_symmetry_equiv_pos_as_xyz
'x, y, z'
'-x+1/2, -y, z+1/2'
'-x, y+1/2, -z+1/2'
'x+1/2, -y+1/2, -z'

loop_
_atom_site_type_symbol
_atom_site_label
_atom_site_fract_x
_atom_site_fract_y
_atom_site_fract_z
_atom_site_U_iso_or_equiv
_atom_site_adp_type
_atom_site_calc_flag
_atom_site_refinement_flags
_atom_site_occupancy
_atom_site_disorder_assembly
_atom_site_disorder_group
Au Au1 0.74862(5) 0.93435(3) 0.715499(8) 0.02738(10) Uani d . 1 . .
Cl Cl1 0.5420(3) 0.93399(18) 0.69119(6) 0.0428(6) Uani d . 1 . .
Cl Cl2 0.7528(3) 0.78521(14) 0.71406(4) 0.0293(5) Uani d . 1 . .
Cl Cl3 0.7363(3) 1.08209(16) 0.71804(5) 0.0379(6) Uani d . 1 . .
Cl Cl4 0.9628(3) 0.93526(17) 0.73783(5) 0.0375(5) Uani d . 1 . .
O O1A 0.1554(8) 0.8451(5) 0.66339(15) 0.0371(17) Uani d . 1 . .
O O2A -0.0728(9) 0.8215(5) 0.64890(16) 0.0420(19) Uani d . 1 . .
O O3A 0.0555(8) 0.6494(5) 0.63127(13) 0.0322(15) Uani d . 1 . .
N N1A 0.2677(9) 0.7238(5) 0.69855(16) 0.0246(17) Uani d . 1 . .
H H1NA 0.2816 0.7672 0.6862 0.030 Uiso d R 1 . .
C C1A 0.1077(11) 0.7106(6) 0.70197(18) 0.027(2) Uani d . 1 . .
H H1A 0.0664 0.7570 0.7135 0.032 Uiso calc R 1 . .
C C2A 0.0357(11) 0.7137(6) 0.67500(19) 0.028(2) Uani d . 1 . .
H H2A -0.0697 0.7008 0.6775 0.033 Uiso calc R 1 . .
C C3A 0.0996(11) 0.6393(6) 0.65789(19) 0.029(2) Uani d . 1 . .
H H3A 0.0604 0.5824 0.6644 0.035 Uiso calc R 1 . .
C C4A 0.2634(12) 0.6351(7) 0.65901(18) 0.030(2) Uani d . 1 . .
H H4A1 0.3049 0.6849 0.6492 0.037 Uiso calc R 1 . .
H H4A2 0.2972 0.5804 0.6507 0.037 Uiso calc R 1 . .
C C5A 0.3166(12) 0.6382(6) 0.6871(2) 0.030(2) Uani d . 1 . .
H H5A 0.4245 0.6319 0.6880 0.036 Uiso calc R 1 . .
C C6A 0.2402(12) 0.5736(7) 0.7054(2) 0.033(2) Uani d . 1 . .
H H6A1 0.3041 0.5581 0.7201 0.040 Uiso calc R 1 . .
H H6A2 0.2133 0.5195 0.6960 0.040 Uiso calc R 1 . .
C C7A 0.1011(12) 0.6228(7) 0.7152(2) 0.035(2) Uani d . 1 . .
H H7A1 0.0120 0.5908 0.7102 0.042 Uiso calc R 1 . .
H H7A2 0.1030 0.6295 0.7343 0.042 Uiso calc R 1 . .
C C8A 0.3460(13) 0.7509(8) 0.72283(19) 0.039(2) Uani d . 1 . .
H H8A1 0.3037 0.8052 0.7295 0.059 Uiso calc R 1 . .
H H8A2 0.4489 0.7601 0.7189 0.059 Uiso calc R 1 . .
H H8A3 0.3363 0.7049 0.7359 0.059 Uiso calc R 1 . .
C C9A 0.0463(13) 0.8008(6) 0.66226(19) 0.034(2) Uani d . 1 . .
Au Au2 0.30570(5) 0.92904(3) 0.794261(8) 0.02713(10) Uani d . 1 . .
Cl Cl5 0.2768(3) 0.78095(16) 0.79691(7) 0.0480(7) Uani d . 1 . .
Cl Cl6 0.4922(3) 0.9113(2) 0.76612(6) 0.0509(8) Uani d . 1 . .
Cl Cl7 0.1160(3) 0.94711(16) 0.82213(5) 0.0345(5) Uani d . 1 . .
Cl Cl8 0.3296(3) 1.07667(15) 0.79252(5) 0.0379(6) Uani d . 1 . .
O O1B 0.9797(9) 0.6876(4) 0.84537(15) 0.0383(18) Uani d . 1 . .
O O2B 1.0975(9) 0.5593(5) 0.84181(16) 0.046(2) Uani d . 1 . .
O O3B 0.7546(9) 0.5194(4) 0.84790(14) 0.0384(17) Uani d . 1 . .
H H3B1 0.7802 0.4671 0.8461 0.046 Uiso calc R 1 . .
N N1B 0.8210(10) 0.7324(6) 0.80203(17) 0.0336(19) Uani d . 1 . .
H H1NB 0.8530 0.7438 0.8188 0.040 Uiso d R 1 . .
C C1B 0.8963(12) 0.6514(7) 0.79179(18) 0.034(2) Uani d . 1 . .
H H1B 0.9954 0.6659 0.7852 0.041 Uiso calc R 1 . .
C C2B 0.9046(12) 0.5830(6) 0.8140(2) 0.032(2) Uani d . 1 . .
H H2B 0.9489 0.5287 0.8067 0.038 Uiso d . 1 . .
C C3B 0.7496(13) 0.5605(7) 0.8233(2) 0.038(3) Uani d . 1 . .
H H3B 0.7035 0.5198 0.8105 0.046 Uiso calc R 1 . .
C C4B 0.6522(13) 0.6426(7) 0.8264(2) 0.039(3) Uani d . 1 . .
H H4B1 0.5498 0.6242 0.8285 0.046 Uiso calc R 1 . .
H H4B2 0.6811 0.6747 0.8423 0.046 Uiso calc R 1 . .
C C5B 0.6655(13) 0.7032(7) 0.8029(2) 0.036(2) Uani d . 1 . .
H H5B 0.5993 0.7546 0.8048 0.043 Uiso calc R 1 . .
C C6B 0.6434(12) 0.6602(7) 0.7772(2) 0.037(2) Uani d . 1 . .
H H6B1 0.6089 0.7029 0.7641 0.044 Uiso calc R 1 . .
H H6B2 0.5719 0.6121 0.7785 0.044 Uiso calc R 1 . .
C C7B 0.7974(14) 0.6241(7) 0.7698(2) 0.039(3) Uani d . 1 . .
H H7B1 0.7952 0.5597 0.7681 0.046 Uiso calc R 1 . .
H H7B2 0.8308 0.6496 0.7532 0.046 Uiso calc R 1 . .
C C8B 0.8517(14) 0.8102(7) 0.7852(2) 0.042(3) Uani d . 1 . .
H H8B1 0.9533 0.8276 0.7873 0.063 Uiso calc R 1 . .
H H8B2 0.7884 0.8587 0.7904 0.063 Uiso calc R 1 . .
H H8B3 0.8333 0.7951 0.7671 0.063 Uiso calc R 1 . .
C C9B 0.9985(14) 0.6135(7) 0.8352(2) 0.038(2) Uani d . 1 . .
Au Au3 0.94049(4) 0.25918(2) 0.956030(8) 0.02640(9) Uani d . 1 . .
Cl Cl9 1.1271(3) 0.25901(18) 0.92737(6) 0.0430(6) Uani d . 1 . .
Cl Cl10 0.7501(3) 0.26223(16) 0.98452(5) 0.0352(5) Uani d . 1 . .
Cl Cl11 0.9699(3) 0.11302(15) 0.96206(5) 0.0345(5) Uani d . 1 . .
Cl Cl12 0.9157(3) 0.40534(14) 0.94945(5) 0.0354(5) Uani d . 1 . .
O O1C 0.4233(9) 0.3312(5) 0.90561(15) 0.0399(18) Uani d . 1 . .
O O2C 0.5840(10) 0.3634(5) 0.87540(17) 0.049(2) Uani d . 1 . .
O O3C 0.5037(9) 0.5453(5) 0.87533(16) 0.0441(19) Uani d . 1 . .
N N1C 0.3872(10) 0.4437(6) 0.94632(17) 0.035(2) Uani d . 1 . .
H H1NC 0.3450 0.4089 0.9336 0.043 Uiso d R 1 . .
C C1C 0.5536(13) 0.4461(8) 0.9423(2) 0.042(3) Uani d . 1 . .
H H1C 0.6022 0.3931 0.9496 0.050 Uiso calc R 1 . .
C C2C 0.5787(14) 0.4553(7) 0.9126(2) 0.038(3) Uani d . 1 . .
H H2C 0.6856 0.4596 0.9095 0.046 Uiso calc R 1 . .
C C3C 0.5077(13) 0.5403(7) 0.9030(2) 0.037(2) Uani d . 1 . .
H H3C 0.5678 0.5903 0.9094 0.044 Uiso calc R 1 . .
C C4C 0.3571(14) 0.5521(7) 0.9133(2) 0.041(3) Uani d . 1 . .
H H4C1 0.3234 0.6118 0.9090 0.049 Uiso calc R 1 . .
H H4C2 0.2918 0.5102 0.9044 0.049 Uiso calc R 1 . .
C C5C 0.3442(14) 0.5391(7) 0.9419(2) 0.037(3) Uani d . 1 . .
H H5C 0.2435 0.5512 0.9482 0.044 Uiso calc R 1 . .
C C6C 0.4548(15) 0.5875(8) 0.9574(2) 0.049(3) Uani d . 1 . .
H H6C1 0.4201 0.5969 0.9753 0.059 Uiso calc R 1 . .
H H6C2 0.4753 0.6451 0.9494 0.059 Uiso calc R 1 . .
C C7C 0.5940(18) 0.5290(9) 0.9573(3) 0.061(4) Uani d . 1 . .
H H7C1 0.6752 0.5597 0.9486 0.073 Uiso calc R 1 . .
H H7C2 0.6235 0.5144 0.9752 0.073 Uiso calc R 1 . .
C C8C 0.3478(16) 0.4101(9) 0.9723(2) 0.050(3) Uani d . 1 . .
H H8C1 0.4046 0.3574 0.9760 0.075 Uiso calc R 1 . .
H H8C2 0.2442 0.3957 0.9726 0.075 Uiso calc R 1 . .
H H8C3 0.3685 0.4548 0.9854 0.075 Uiso calc R 1 . .
C C9C 0.5216(13) 0.3768(6) 0.8975(2) 0.035(2) Uani d . 1 . .
Au Au4 0.63437(4) 0.84234(3) 0.877377(7) 0.02490(9) Uani d . 1 . .
Cl Cl13 0.4588(3) 0.79712(17) 0.90533(5) 0.0360(5) Uani d . 1 . .
Cl Cl14 0.7996(3) 0.77375(18) 0.90306(6) 0.0435(6) Uani d . 1 . .
Cl Cl15 0.4669(3) 0.9127(2) 0.85256(6) 0.0476(7) Uani d . 1 . .
Cl Cl16 0.8114(3) 0.88644(16) 0.84947(5) 0.0324(5) Uani d . 1 . .
O O1D 0.7144(8) 0.0187(4) 0.90788(13) 0.0307(15) Uani d . 1 . .
O O2D 0.7544(8) 0.1642(4) 0.90693(13) 0.0309(15) Uani d . 1 . .
H H2D1 0.8146 0.1596 0.8948 0.037 Uiso d R 1 . .
O O3D 0.4181(8) 0.1525(4) 0.90101(13) 0.0322(15) Uani d . 1 . .
H H3D1 0.4201 0.2073 0.9023 0.035 Uiso calc R 1 . .
N N1D 0.5444(9) -0.0414(5) 0.94958(17) 0.0303(19) Uani d . 1 . .
H H1ND 0.5800 -0.0499 0.9329 0.036 Uiso d R 1 . .
C C1D 0.5945(10) 0.0475(6) 0.95921(17) 0.0228(19) Uani d . 1 . .
H H1D 0.6959 0.0456 0.9661 0.027 Uiso calc R 1 . .
C C2D 0.5793(10) 0.1123(6) 0.93647(17) 0.0242(19) Uani d . 1 . .
H H2D 0.6015 0.1719 0.9434 0.029 Uiso calc R 1 . .
C C3D 0.4233(11) 0.1142(6) 0.92633(18) 0.027(2) Uani d . 1 . .
H H3D 0.3629 0.1503 0.9384 0.033 Uiso calc R 1 . .
C C4D 0.3543(12) 0.0244(6) 0.9238(2) 0.036(2) Uani d . 1 . .
H H4D1 0.3965 -0.0059 0.9086 0.043 Uiso calc R 1 . .
H H4D2 0.2489 0.0312 0.9207 0.043 Uiso calc R 1 . .
C C5D 0.3780(11) -0.0318(6) 0.94815(19) 0.027(2) Uani d . 1 . .
H H5D 0.3281 -0.0897 0.9469 0.033 Uiso calc R 1 . .
C C6D 0.3439(11) 0.0148(7) 0.9733(2) 0.033(2) Uani d . 1 . .
H H6D1 0.3182 -0.0281 0.9870 0.039 Uiso calc R 1 . .
H H6D2 0.2612 0.0553 0.9710 0.039 Uiso calc R 1 . .
C C7D 0.4810(11) 0.0656(7) 0.98107(19) 0.031(2) Uani d . 1 . .
H H7D1 0.5180 0.0451 0.9980 0.037 Uiso calc R 1 . .
H H7D2 0.4600 0.1289 0.9823 0.037 Uiso calc R 1 . .
C C8D 0.5951(12) -0.1156(7) 0.9664(2) 0.035(2) Uani d . 1 . .
H H8D1 0.7008 -0.1211 0.9651 0.053 Uiso calc R 1 . .
H H8D2 0.5493 -0.1701 0.9606 0.053 Uiso calc R 1 . .
H H8D3 0.5681 -0.1041 0.9845 0.053 Uiso calc R 1 . .
C C9D 0.6869(11) 0.0931(6) 0.91624(18) 0.027(2) Uani d . 1 . .
Au Au5 0.98656(4) 0.75277(2) 0.966586(7) 0.02257(9) Uani d . 1 . .
Cl Cl17 0.9949(3) 0.90185(14) 0.96923(5) 0.0340(5) Uani d . 1 . .
Cl Cl18 0.8147(3) 0.74489(16) 0.99822(5) 0.0328(5) Uani d . 1 . .
Cl Cl19 1.1606(3) 0.75605(16) 0.93526(4) 0.0318(5) Uani d . 1 . .
Cl Cl20 0.9784(3) 0.60447(14) 0.96329(5) 0.0312(5) Uani d . 1 . .
O O4 0.2397(9) 0.1265(5) 0.86078(15) 0.0400(18) Uani d . 1 . .
O O5 0.4390(9) 0.2617(5) 0.84436(15) 0.0412(18) Uani d . 1 . .
O O6 0.3090(10) 0.6638(7) 0.85737(18) 0.057(2) Uani d . 1 . .
O O7 0.1339(8) 0.8204(5) 0.87393(15) 0.0373(17) Uani d . 1 . .
O O8 0.0181(9) 0.9550(5) 0.90505(16) 0.0404(18) Uani d . 1 . .
O O9 -0.0546(12) 0.9287(6) 0.61145(17) 0.058(2) Uani d . 1 . .
O O10 0.1013(13) 1.0722(7) 0.5986(2) 0.075(3) Uani d . 1 . .

loop_
_atom_site_aniso_label
_atom_site_aniso_U_11
_atom_site_aniso_U_22
_atom_site_aniso_U_33
_atom_site_aniso_U_12
_atom_site_aniso_U_13
_atom_site_aniso_U_23
Au1 0.0269(2) 0.02786(18) 0.02739(18) 0.00195(16) 0.00045(17) -0.00023(15)
Cl1 0.0370(15) 0.0415(12) 0.0501(14) 0.0089(12) -0.0135(13) -0.0073(12)
Cl2 0.0302(12) 0.0264(10) 0.0312(10) 0.0020(8) 0.0017(11) -0.0023(8)
Cl3 0.0409(15) 0.0310(11) 0.0419(13) 0.0035(10) 0.0000(12) -0.0023(10)
Cl4 0.0350(15) 0.0379(11) 0.0396(12) -0.0070(11) -0.0079(11) 0.0079(11)
O1A 0.035(5) 0.033(3) 0.043(4) -0.007(3) -0.003(4) 0.000(3)
O2A 0.038(5) 0.036(4) 0.052(5) 0.007(3) -0.002(4) 0.003(3)
O3A 0.019(4) 0.056(4) 0.022(3) -0.001(3) 0.003(3) -0.006(3)
N1A 0.016(4) 0.031(4) 0.026(4) -0.005(3) -0.002(3) -0.003(3)
C1A 0.026(6) 0.033(4) 0.021(4) -0.005(4) -0.002(4) -0.001(4)
C2A 0.019(5) 0.036(5) 0.027(5) 0.001(4) -0.003(4) -0.003(4)
C3A 0.026(6) 0.034(5) 0.027(5) 0.005(4) 0.004(4) -0.003(4)
C4A 0.031(6) 0.041(5) 0.020(4) -0.003(4) 0.004(4) 0.005(4)
C5A 0.023(5) 0.031(5) 0.037(5) 0.000(4) -0.004(5) 0.001(4)
C6A 0.036(6) 0.037(5) 0.028(5) 0.002(5) -0.004(5) 0.012(4)
C7A 0.028(6) 0.042(5) 0.034(5) -0.003(4) -0.002(5) 0.003(4)
C8A 0.036(6) 0.052(6) 0.029(5) -0.013(5) -0.001(5) -0.006(5)
C9A 0.049(7) 0.032(5) 0.022(4) 0.010(5) -0.003(5) 0.000(4)
Au2 0.0236(2) 0.02822(18) 0.02958(18) -0.00388(15) 0.00276(17) -0.00384(15)
Cl5 0.0339(16) 0.0272(11) 0.083(2) -0.0020(10) 0.0071(16) -0.0114(12)
Cl6 0.0366(16) 0.0685(18) 0.0478(15) -0.0171(14) 0.0170(14) -0.0243(14)
Cl7 0.0276(13) 0.0403(12) 0.0355(11) 0.0082(10) 0.0062(11) 0.0021(10)
Cl8 0.0351(15) 0.0291(11) 0.0495(14) -0.0051(10) -0.0124(12) 0.0086(10)
O1B 0.045(5) 0.033(4) 0.037(4) -0.001(3) -0.009(4) 0.000(3)
O2B 0.044(5) 0.054(5) 0.042(4) 0.011(4) -0.005(4) -0.004(4)
O3B 0.051(5) 0.029(3) 0.035(4) 0.001(3) 0.006(4) 0.002(3)
N1B 0.030(5) 0.040(5) 0.031(4) -0.002(4) -0.002(4) 0.007(4)
C1B 0.029(6) 0.051(6) 0.022(4) -0.004(5) 0.014(4) 0.000(4)
C2B 0.028(6) 0.036(5) 0.032(5) -0.003(4) 0.003(5) -0.003(4)
C3B 0.049(7) 0.030(5) 0.036(5) -0.011(5) 0.010(5) -0.008(4)
C4B 0.032(6) 0.043(6) 0.041(6) 0.000(5) -0.005(5) 0.002(5)
C5B 0.032(6) 0.038(5) 0.038(6) -0.004(4) 0.013(5) 0.002(4)
C6B 0.020(5) 0.036(5) 0.054(6) 0.001(4) 0.003(5) 0.001(5)
C7B 0.049(7) 0.038(5) 0.029(5) -0.003(5) 0.005(5) 0.000(4)
C8B 0.046(7) 0.037(5) 0.042(6) -0.007(5) -0.003(6) 0.007(5)
C9B 0.042(7) 0.039(5) 0.034(5) -0.006(5) 0.007(5) 0.001(4)
Au3 0.0233(2) 0.02463(17) 0.03130(18) 0.00021(15) -0.00206(17) 0.00141(15)
Cl9 0.0322(14) 0.0440(13) 0.0529(15) 0.0072(12) 0.0148(13) 0.0114(12)
Cl10 0.0346(13) 0.0380(12) 0.0329(11) -0.0004(11) 0.0031(11) -0.0028(10)
Cl11 0.0305(14) 0.0279(10) 0.0452(13) 0.0052(9) -0.0019(11) 0.0059(10)
Cl12 0.0414(15) 0.0242(10) 0.0406(12) 0.0022(9) -0.0001(12) 0.0022(9)
O1C 0.044(5) 0.032(3) 0.044(4) -0.008(3) 0.019(4) -0.002(3)
O2C 0.060(6) 0.038(4) 0.050(5) 0.000(4) 0.027(5) -0.002(4)
O3C 0.044(5) 0.044(4) 0.044(4) 0.014(4) 0.008(4) 0.007(4)
N1C 0.030(5) 0.044(5) 0.033(4) 0.012(4) 0.007(4) 0.004(4)
C1C 0.025(6) 0.050(6) 0.051(7) 0.005(5) -0.014(6) 0.000(5)
C2C 0.037(7) 0.035(5) 0.043(6) 0.001(4) 0.009(5) -0.005(4)
C3C 0.035(6) 0.037(5) 0.038(6) 0.009(4) -0.001(5) -0.006(4)
C4C 0.044(7) 0.038(5) 0.041(6) 0.011(5) 0.008(6) -0.005(5)
C5C 0.042(7) 0.040(5) 0.029(5) 0.008(5) 0.011(5) 0.003(4)
C6C 0.055(8) 0.059(7) 0.034(5) 0.000(6) 0.005(6) -0.014(5)
C7C 0.067(10) 0.067(8) 0.048(7) 0.001(7) 0.006(7) -0.016(7)
C8C 0.053(8) 0.064(8) 0.034(6) 0.000(6) 0.009(6) 0.004(5)
C9C 0.044(7) 0.032(5) 0.029(5) 0.001(5) 0.005(5) 0.011(4)
Au4 0.0206(2) 0.02911(17) 0.02497(17) -0.00038(15) 0.00067(16) -0.00093(14)
Cl13 0.0272(14) 0.0452(13) 0.0356(12) -0.0038(10) 0.0057(11) 0.0046(10)
Cl14 0.0282(14) 0.0545(15) 0.0478(14) 0.0042(11) -0.0037(12) 0.0211(12)
Cl15 0.0293(15) 0.0736(19) 0.0398(13) 0.0037(13) -0.0048(12) 0.0156(13)
Cl16 0.0260(12) 0.0385(11) 0.0327(11) 0.0013(10) 0.0050(10) 0.0054(9)
O1D 0.026(4) 0.035(4) 0.030(3) -0.002(3) 0.005(3) -0.001(3)
O2D 0.029(4) 0.032(3) 0.031(3) -0.007(3) 0.002(3) 0.002(3)
O3D 0.033(4) 0.029(3) 0.034(4) -0.001(3) -0.002(3) 0.002(3)
N1D 0.021(5) 0.037(4) 0.034(4) 0.003(3) 0.005(4) 0.007(4)
C1D 0.012(5) 0.031(4) 0.025(4) -0.004(3) -0.002(4) 0.005(4)
C2D 0.020(5) 0.029(4) 0.023(4) -0.003(4) -0.004(4) 0.003(4)
C3D 0.019(5) 0.038(5) 0.025(4) 0.005(4) -0.005(4) 0.003(4)
C4D 0.024(6) 0.030(5) 0.052(6) 0.001(4) -0.011(5) 0.005(5)
C5D 0.014(5) 0.034(4) 0.034(5) 0.001(4) -0.008(4) -0.001(4)
C6D 0.018(5) 0.043(5) 0.038(5) -0.002(4) 0.006(4) 0.013(4)
C7D 0.021(5) 0.039(5) 0.033(5) -0.006(4) 0.008(4) -0.006(4)
C8D 0.030(6) 0.036(5) 0.039(5) 0.005(4) -0.006(5) 0.010(4)
C9D 0.023(5) 0.033(5) 0.025(4) -0.007(4) -0.012(4) 0.001(4)
Au5 0.01943(19) 0.02306(17) 0.02521(17) 0.00042(14) 0.00062(15) 0.00180(14)
Cl17 0.0395(15) 0.0225(9) 0.0400(12) -0.0008(9) 0.0031(12) 0.0012(9)
Cl18 0.0315(12) 0.0333(10) 0.0335(10) 0.0051(10) 0.0100(10) 0.0062(9)
Cl19 0.0266(13) 0.0368(11) 0.0318(10) 0.0013(10) 0.0077(10) 0.0037(10)
Cl20 0.0354(14) 0.0234(9) 0.0347(11) -0.0003(9) 0.0030(11) -0.0020(9)
O4 0.032(4) 0.049(4) 0.040(4) 0.007(3) -0.008(4) -0.007(3)
O5 0.047(5) 0.039(4) 0.038(4) 0.006(4) -0.002(4) 0.000(3)
O6 0.037(5) 0.080(6) 0.053(5) 0.011(5) -0.008(4) -0.002(5)
O7 0.025(4) 0.047(4) 0.041(4) 0.006(3) -0.004(4) 0.003(3)
O8 0.032(4) 0.042(4) 0.047(4) 0.001(3) -0.004(4) -0.001(3)
O9 0.084(7) 0.049(5) 0.042(4) 0.004(5) -0.003(5) 0.000(4)
O10 0.083(8) 0.080(7) 0.062(6) -0.023(6) 0.001(6) 0.004(6)

loop_
_atom_type_symbol
_atom_type_description
_atom_type_scat_dispersion_real
_atom_type_scat_dispersion_imag
_atom_type_scat_source
C C 0.0181 0.0091 'International Tables Vol C Tables 4.2.6.8 and 6.1.1.4'
H H 0.0000 0.0000 'International Tables Vol C Tables 4.2.6.8 and 6.1.1.4'
N N 0.0311 0.0180 'International Tables Vol C Tables 4.2.6.8 and 6.1.1.4'
Cl Cl 0.3639 0.7018 'International Tables Vol C Tables 4.2.6.8 and 6.1.1.4'
Au Au -4.4197 7.2980 'International Tables Vol C Tables 4.2.6.8 and 6.1.1.4'
O O 0.0492 0.0322 'International Tables Vol C Tables 4.2.6.8 and 6.1.1.4'

loop_
_geom_angle_atom_site_label_1
_geom_angle_atom_site_label_2
_geom_angle_atom_site_label_3
_geom_angle_site_symmetry_1
_geom_angle_site_symmetry_3
_geom_angle
_geom_angle_publ_flag
Cl3 Au1 Cl1 . . 89.55(10) ?
Cl3 Au1 Cl2 . . 177.60(10) ?
Cl1 Au1 Cl2 . . 89.65(10) ?
Cl3 Au1 Cl4 . . 90.47(10) ?
Cl1 Au1 Cl4 . . 176.90(10) ?
Cl2 Au1 Cl4 . . 90.45(9) ?
C1A N1A C8A . . 114.3(8) ?
C1A N1A C5A . . 102.9(7) ?
C8A N1A C5A . . 115.0(8) ?
C1A N1A H1NA . . 108.2 ?
C8A N1A H1NA . . 108.0 ?
C5A N1A H1NA . . 108.0 ?
N1A C1A C7A . . 102.3(8) ?
N1A C1A C2A . . 108.3(8) ?
C7A C1A C2A . . 114.7(8) ?
N1A C1A H1A . . 110.4 ?
C7A C1A H1A . . 110.4 ?
C2A C1A H1A . . 110.4 ?
C9A C2A C1A . . 113.4(8) ?
C9A C2A C3A . . 112.3(8) ?
C1A C2A C3A . . 109.1(8) ?
C9A C2A H2A . . 107.2 ?
C1A C2A H2A . . 107.2 ?
C3A C2A H2A . . 107.2 ?
O3A C3A C4A . . 108.8(8) ?
O3A C3A C2A . . 110.8(8) ?
C4A C3A C2A . . 112.8(9) ?
O3A C3A H3A . . 108.1 ?
C4A C3A H3A . . 108.1 ?
C2A C3A H3A . . 108.1 ?
C3A C4A C5A . . 110.8(9) ?
C3A C4A H4A1 . . 109.5 ?
C5A C4A H4A1 . . 109.5 ?
C3A C4A H4A2 . . 109.5 ?
C5A C4A H4A2 . . 109.5 ?
H4A1 C4A H4A2 . . 108.1 ?
N1A C5A C4A . . 107.6(8) ?
N1A C5A C6A . . 100.4(8) ?
C4A C5A C6A . . 114.5(8) ?
N1A C5A H5A . . 111.3 ?
C4A C5A H5A . . 111.3 ?
C6A C5A H5A . . 111.3 ?
C5A C6A C7A . . 105.3(8) ?
C5A C6A H6A1 . . 110.7 ?
C7A C6A H6A1 . . 110.7 ?
C5A C6A H6A2 . . 110.7 ?
C7A C6A H6A2 . . 110.7 ?
H6A1 C6A H6A2 . . 108.8 ?
C1A C7A C6A . . 104.4(8) ?
C1A C7A H7A1 . . 110.9 ?
C6A C7A H7A1 . . 110.9 ?
C1A C7A H7A2 . . 110.9 ?
C6A C7A H7A2 . . 110.9 ?
H7A1 C7A H7A2 . . 108.9 ?
N1A C8A H8A1 . . 109.5 ?
N1A C8A H8A2 . . 109.5 ?
H8A1 C8A H8A2 . . 109.5 ?
N1A C8A H8A3 . . 109.5 ?
H8A1 C8A H8A3 . . 109.5 ?
H8A2 C8A H8A3 . . 109.5 ?
O1A C9A O2A . . 124.9(9) ?
O1A C9A C2A . . 122.2(10) ?
O2A C9A C2A . . 112.8(10) ?
Cl6 Au2 Cl8 . . 91.17(11) ?
Cl6 Au2 Cl7 . . 179.25(11) ?
Cl8 Au2 Cl7 . . 88.78(10) ?
Cl6 Au2 Cl5 . . 90.44(11) ?
Cl8 Au2 Cl5 . . 178.38(12) ?
Cl7 Au2 Cl5 . . 89.61(10) ?
C3B O3B H3B1 . . 109.5 ?
C8B N1B C5B . . 115.6(9) ?
C8B N1B C1B . . 111.3(8) ?
C5B N1B C1B . . 101.7(8) ?
C8B N1B H1NB . . 109.2 ?
C5B N1B H1NB . . 109.4 ?
C1B N1B H1NB . . 109.4 ?
C7B C1B N1B . . 102.2(9) ?
C7B C1B C2B . . 113.4(9) ?
N1B C1B C2B . . 108.5(7) ?
C7B C1B H1B . . 110.8 ?
N1B C1B H1B . . 110.8 ?
C2B C1B H1B . . 110.8 ?
C9B C2B C3B . . 112.7(9) ?
C9B C2B C1B . . 111.3(9) ?
C3B C2B C1B . . 109.5(9) ?
C9B C2B H2B . . 107.7 ?
C3B C2B H2B . . 107.9 ?
C1B C2B H2B . . 107.5 ?
O3B C3B C2B . . 110.2(10) ?
O3B C3B C4B . . 106.5(8) ?
C2B C3B C4B . . 112.7(9) ?
O3B C3B H3B . . 109.1 ?
C2B C3B H3B . . 109.1 ?
C4B C3B H3B . . 109.1 ?
C5B C4B C3B . . 111.1(9) ?
C5B C4B H4B1 . . 109.4 ?
C3B C4B H4B1 . . 109.4 ?
C5B C4B H4B2 . . 109.4 ?
C3B C4B H4B2 . . 109.4 ?
H4B1 C4B H4B2 . . 108.0 ?
C6B C5B N1B . . 103.7(9) ?
C6B C5B C4B . . 115.2(9) ?
N1B C5B C4B . . 106.2(9) ?
C6B C5B H5B . . 110.5 ?
N1B C5B H5B . . 110.5 ?
C4B C5B H5B . . 110.5 ?
C5B C6B C7B . . 104.3(9) ?
C5B C6B H6B1 . . 110.9 ?
C7B C6B H6B1 . . 110.9 ?
C5B C6B H6B2 . . 110.9 ?
C7B C6B H6B2 . . 110.9 ?
H6B1 C6B H6B2 . . 108.9 ?
C1B C7B C6B . . 105.3(8) ?
C1B C7B H7B1 . . 110.7 ?
C6B C7B H7B1 . . 110.7 ?
C1B C7B H7B2 . . 110.7 ?
C6B C7B H7B2 . . 110.7 ?
H7B1 C7B H7B2 . . 108.8 ?
N1B C8B H8B1 . . 109.5 ?
N1B C8B H8B2 . . 109.5 ?
H8B1 C8B H8B2 . . 109.5 ?
N1B C8B H8B3 . . 109.5 ?
H8B1 C8B H8B3 . . 109.5 ?
H8B2 C8B H8B3 . . 109.5 ?
O1B C9B O2B . . 124.7(11) ?
O1B C9B C2B . . 120.9(11) ?
O2B C9B C2B . . 114.4(10) ?
Cl9 Au3 Cl12 . . 88.87(10) ?
Cl9 Au3 Cl11 . . 89.85(10) ?
Cl12 Au3 Cl11 . . 178.71(10) ?
Cl9 Au3 Cl10 . . 178.67(10) ?
Cl12 Au3 Cl10 . . 89.92(9) ?
Cl11 Au3 Cl10 . . 91.37(9) ?
C8C N1C C5C . . 113.7(9) ?
C8C N1C C1C . . 111.8(10) ?
C5C N1C C1C . . 102.3(9) ?
C8C N1C H1NC . . 109.7 ?
C5C N1C H1NC . . 109.5 ?
C1C N1C H1NC . . 109.5 ?
C7C C1C N1C . . 101.2(10) ?
C7C C1C C2C . . 112.6(11) ?
N1C C1C C2C . . 106.3(9) ?
C7C C1C H1C . . 112.0 ?
N1C C1C H1C . . 112.0 ?
C2C C1C H1C . . 112.0 ?
C9C C2C C3C . . 110.8(10) ?
C9C C2C C1C . . 112.3(9) ?
C3C C2C C1C . . 109.3(9) ?
C9C C2C H2C . . 108.1 ?
C3C C2C H2C . . 108.1 ?
C1C C2C H2C . . 108.1 ?
O3C C3C C4C . . 108.9(10) ?
O3C C3C C2C . . 112.3(8) ?
C4C C3C C2C . . 112.4(10) ?
O3C C3C H3C . . 107.7 ?
C4C C3C H3C . . 107.7 ?
C2C C3C H3C . . 107.7 ?
C5C C4C C3C . . 114.1(10) ?
C5C C4C H4C1 . . 108.7 ?
C3C C4C H4C1 . . 108.7 ?
C5C C4C H4C2 . . 108.7 ?
C3C C4C H4C2 . . 108.7 ?
H4C1 C4C H4C2 . . 107.6 ?
C6C C5C C4C . . 114.0(11) ?
C6C C5C N1C . . 102.6(10) ?
C4C C5C N1C . . 104.6(8) ?
C6C C5C H5C . . 111.7 ?
C4C C5C H5C . . 111.7 ?
N1C C5C H5C . . 111.7 ?
C5C C6C C7C . . 105.9(10) ?
C5C C6C H6C1 . . 110.6 ?
C7C C6C H6C1 . . 110.6 ?
C5C C6C H6C2 . . 110.6 ?
C7C C6C H6C2 . . 110.6 ?
H6C1 C6C H6C2 . . 108.7 ?
C1C C7C C6C . . 106.1(12) ?
C1C C7C H7C1 . . 110.5 ?
C6C C7C H7C1 . . 110.5 ?
C1C C7C H7C2 . . 110.5 ?
C6C C7C H7C2 . . 110.5 ?
H7C1 C7C H7C2 . . 108.7 ?
N1C C8C H8C1 . . 109.5 ?
N1C C8C H8C2 . . 109.5 ?
H8C1 C8C H8C2 . . 109.5 ?
N1C C8C H8C3 . . 109.5 ?
H8C1 C8C H8C3 . . 109.5 ?
H8C2 C8C H8C3 . . 109.5 ?
O1C C9C O2C . . 122.7(11) ?
O1C C9C C2C . . 122.4(10) ?
O2C C9C C2C . . 114.9(10) ?
Cl13 Au4 Cl14 . . 88.12(10) ?
Cl13 Au4 Cl15 . . 91.01(10) ?
Cl14 Au4 Cl15 . . 178.58(12) ?
Cl13 Au4 Cl16 . . 179.46(10) ?
Cl14 Au4 Cl16 . . 91.41(10) ?
Cl15 Au4 Cl16 . . 89.46(10) ?
C9D O2D H2D1 . . 120.4 ?
C3D O3D H3D1 . . 109.5 ?
C8D N1D C1D . . 113.1(8) ?
C8D N1D C5D . . 114.1(8) ?
C1D N1D C5D . . 103.5(7) ?
C8D N1D H1ND . . 108.6 ?
C1D N1D H1ND . . 108.7 ?
C5D N1D H1ND . . 108.6 ?
N1D C1D C2D . . 107.4(7) ?
N1D C1D C7D . . 101.0(7) ?
C2D C1D C7D . . 111.9(8) ?
N1D C1D H1D . . 112.0 ?
C2D C1D H1D . . 112.0 ?
C7D C1D H1D . . 112.0 ?
C9D C2D C3D . . 113.3(8) ?
C9D C2D C1D . . 110.5(8) ?
C3D C2D C1D . . 111.0(8) ?
C9D C2D H2D . . 107.3 ?
C3D C2D H2D . . 107.3 ?
C1D C2D H2D . . 107.3 ?
O3D C3D C4D . . 106.1(8) ?
O3D C3D C2D . . 110.6(8) ?
C4D C3D C2D . . 113.9(8) ?
O3D C3D H3D . . 108.7 ?
C4D C3D H3D . . 108.7 ?
C2D C3D H3D . . 108.7 ?
C3D C4D C5D . . 112.0(9) ?
C3D C4D H4D1 . . 109.2 ?
C5D C4D H4D1 . . 109.2 ?
C3D C4D H4D2 . . 109.2 ?
C5D C4D H4D2 . . 109.2 ?
H4D1 C4D H4D2 . . 107.9 ?
C6D C5D C4D . . 114.1(8) ?
C6D C5D N1D . . 102.1(8) ?
C4D C5D N1D . . 103.5(8) ?
C6D C5D H5D . . 112.1 ?
C4D C5D H5D . . 112.1 ?
N1D C5D H5D . . 112.1 ?
C5D C6D C7D . . 106.8(8) ?
C5D C6D H6D1 . . 110.4 ?
C7D C6D H6D1 . . 110.4 ?
C5D C6D H6D2 . . 110.4 ?
C7D C6D H6D2 . . 110.4 ?
H6D1 C6D H6D2 . . 108.6 ?
C6D C7D C1D . . 105.9(8) ?
C6D C7D H7D1 . . 110.6 ?
C1D C7D H7D1 . . 110.6 ?
C6D C7D H7D2 . . 110.6 ?
C1D C7D H7D2 . . 110.6 ?
H7D1 C7D H7D2 . . 108.7 ?
N1D C8D H8D1 . . 109.5 ?
N1D C8D H8D2 . . 109.5 ?
H8D1 C8D H8D2 . . 109.5 ?
N1D C8D H8D3 . . 109.5 ?
H8D1 C8D H8D3 . . 109.5 ?
H8D2 C8D H8D3 . . 109.5 ?
O1D C9D O2D . . 121.6(9) ?
O1D C9D C2D . . 124.5(9) ?
O2D C9D C2D . . 113.9(8) ?
Cl19 Au5 Cl18 . . 178.12(9) ?
Cl19 Au5 Cl20 . . 89.55(9) ?
Cl18 Au5 Cl20 . . 88.73(9) ?
Cl19 Au5 Cl17 . . 89.81(9) ?
Cl18 Au5 Cl17 . . 91.92(9) ?
Cl20 Au5 Cl17 . . 179.13(9) ?

loop_
_geom_bond_atom_site_label_1
_geom_bond_atom_site_label_2
_geom_bond_site_symmetry_2
_geom_bond_distance
_geom_bond_publ_flag
Au1 Cl3 . 2.267(2) ?
Au1 Cl1 . 2.279(3) ?
Au1 Cl2 . 2.283(2) ?
Au1 Cl4 . 2.285(3) ?
O1A C9A . 1.215(14) ?
O2A C9A . 1.334(14) ?
O3A C3A . 1.439(11) ?
N1A C1A . 1.498(13) ?
N1A C8A . 1.503(12) ?
N1A C5A . 1.507(12) ?
N1A H1NA . 0.9300 ?
C1A C7A . 1.508(13) ?
C1A C2A . 1.541(13) ?
C1A H1A . 1.0000 ?
C2A C9A . 1.489(13) ?
C2A C3A . 1.554(12) ?
C2A H2A . 1.0000 ?
C3A C4A . 1.513(15) ?
C3A H3A . 1.0000 ?
C4A C5A . 1.527(13) ?
C4A H4A1 . 0.9900 ?
C4A H4A2 . 0.9900 ?
C5A C6A . 1.537(13) ?
C5A H5A . 1.0000 ?
C6A C7A . 1.570(15) ?
C6A H6A1 . 0.9900 ?
C6A H6A2 . 0.9900 ?
C7A H7A1 . 0.9900 ?
C7A H7A2 . 0.9900 ?
C8A H8A1 . 0.9800 ?
C8A H8A2 . 0.9800 ?
C8A H8A3 . 0.9800 ?
Au2 Cl6 . 2.265(3) ?
Au2 Cl8 . 2.271(2) ?
Au2 Cl7 . 2.279(3) ?
Au2 Cl5 . 2.285(3) ?
O1B C9B . 1.261(13) ?
O2B C9B . 1.280(15) ?
O3B C3B . 1.417(12) ?
O3B H3B1 . 0.8400 ?
N1B C8B . 1.498(12) ?
N1B C5B . 1.502(14) ?
N1B C1B . 1.515(13) ?
N1B H1NB . 0.9301 ?
C1B C7B . 1.514(15) ?
C1B C2B . 1.552(13) ?
C1B H1B . 1.0000 ?
C2B C9B . 1.468(15) ?
C2B C3B . 1.546(16) ?
C2B H2B . 1.0010 ?
C3B C4B . 1.552(15) ?
C3B H3B . 1.0000 ?
C4B C5B . 1.533(14) ?
C4B H4B1 . 0.9900 ?
C4B H4B2 . 0.9900 ?
C5B C6B . 1.491(15) ?
C5B H5B . 1.0000 ?
C6B C7B . 1.570(16) ?
C6B H6B1 . 0.9900 ?
C6B H6B2 . 0.9900 ?
C7B H7B1 . 0.9900 ?
C7B H7B2 . 0.9900 ?
C8B H8B1 . 0.9800 ?
C8B H8B2 . 0.9800 ?
C8B H8B3 . 0.9800 ?
Au3 Cl9 . 2.267(3) ?
Au3 Cl12 . 2.273(2) ?
Au3 Cl11 . 2.274(2) ?
Au3 Cl10 . 2.289(3) ?
O1C C9C . 1.218(13) ?
O2C C9C . 1.295(13) ?
O3C C3C . 1.427(13) ?
N1C C8C . 1.479(13) ?
N1C C5C . 1.529(13) ?
N1C C1C . 1.548(15) ?
N1C H1NC . 0.9300 ?
C1C C7C . 1.529(17) ?
C1C C2C . 1.555(15) ?
C1C H1C . 1.0000 ?
C2C C9C . 1.523(15) ?
C2C C3C . 1.539(15) ?
C2C H2C . 1.0000 ?
C3C C4C . 1.498(16) ?
C3C H3C . 1.0000 ?
C4C C5C . 1.494(14) ?
C4C H4C1 . 0.9900 ?
C4C H4C2 . 0.9900 ?
C5C C6C . 1.491(17) ?
C5C H5C . 1.0000 ?
C6C C7C . 1.56(2) ?
C6C H6C1 . 0.9900 ?
C6C H6C2 . 0.9900 ?
C7C H7C1 . 0.9900 ?
C7C H7C2 . 0.9900 ?
C8C H8C1 . 0.9800 ?
C8C H8C2 . 0.9800 ?
C8C H8C3 . 0.9800 ?
Au4 Cl13 . 2.274(3) ?
Au4 Cl14 . 2.274(3) ?
Au4 Cl15 . 2.276(3) ?
Au4 Cl16 . 2.277(3) ?
O1D C9D . 1.243(12) ?
O2D C9D . 1.342(11) ?
O2D H2D1 . 0.8387 ?
O3D C3D . 1.431(11) ?
O3D H3D1 . 0.8400 ?
N1D C8D . 1.504(12) ?
N1D C1D . 1.519(12) ?
N1D C5D . 1.542(13) ?
N1D H1ND . 0.9301 ?
C1D C2D . 1.541(12) ?
C1D C7D . 1.562(13) ?
C1D H1D . 1.0000 ?
C2D C9D . 1.468(14) ?
C2D C3D . 1.530(13) ?
C2D H2D . 1.0000 ?
C3D C4D . 1.520(14) ?
C3D H3D . 1.0000 ?
C4D C5D . 1.538(13) ?
C4D H4D1 . 0.9900 ?
C4D H4D2 . 0.9900 ?
C5D C6D . 1.514(14) ?
C5D H5D . 1.0000 ?
C6D C7D . 1.537(14) ?
C6D H6D1 . 0.9900 ?
C6D H6D2 . 0.9900 ?
C7D H7D1 . 0.9900 ?
C7D H7D2 . 0.9900 ?
C8D H8D1 . 0.9800 ?
C8D H8D2 . 0.9800 ?
C8D H8D3 . 0.9800 ?
Au5 Cl19 . 2.276(2) ?
Au5 Cl18 . 2.276(2) ?
Au5 Cl20 . 2.276(2) ?
Au5 Cl17 . 2.286(2) ?

loop_
_geom_contact_atom_site_label_1
_geom_contact_atom_site_label_2
_geom_contact_distance
_geom_contact_site_symmetry_2
_geom_contact_publ_flag
O10 Cl14 3.217(11) 3_656 yes
O5 Cl1 3.214(8) 3_646 yes
Cl9 O1C 3.150(8) 1_655 yes
Cl15 Au2 3.361(3) 1_555 yes
O4 O5 2.893(12) 1_555 yes
O6 O7 3.012(12) 1_555 yes
O7 O8 2.820(11) 1_555 yes
O9 O10 2.707(15) 1_555 yes
O2A O9 2.538(12) 1_555 yes
O2C O5 2.600(12) 1_555 yes
O3A O4 2.773(11) 3_556 yes
O3D O4 2.676(11) 1_555 yes
O3C O3B 2.739(11) 1_555 yes
O6 O2B 2.646(14) 1_455 yes
O8 O1D 2.967(11) 1_465 yes
O7 O1B 2.883(11) 1_455 yes
O6 O3C 2.713(12) 1_555 yes

loop_
_geom_hbond_atom_site_label_D
_geom_hbond_atom_site_label_H
_geom_hbond_atom_site_label_A
_geom_hbond_site_symmetry_A
_geom_hbond_distance_DH
_geom_hbond_distance_HA
_geom_hbond_distance_DA
_geom_hbond_angle_DHA
_geom_hbond_publ_flag
N1A H1NA O1A 1_555 0.93 2.04 2.792(11) 137 yes
N1B H1NB O1B 1_555 0.93 1.99 2.757(11) 138 yes
N1C H1NC O1C 1_555 0.93 2.00 2.734(12) 134 yes
N1D H1ND O1D 1_555 0.93 2.07 2.814(11) 136 yes
O3D H3D1 O1C 1_555 0.84 1.90 2.743(10) 179 yes
O3B H3B1 O1A 3_646 0.84 2.02 2.852(10) 172 yes
O2D H2D1 O3A 3_646 0.84 1.81 2.645(10) 180 yes

loop_
_geom_torsion_atom_site_label_1
_geom_torsion_atom_site_label_2
_geom_torsion_atom_site_label_3
_geom_torsion_atom_site_label_4
_geom_torsion_site_symmetry_1
_geom_torsion_site_symmetry_2
_geom_torsion_site_symmetry_3
_geom_torsion_site_symmetry_4
_geom_torsion
_geom_torsion_publ_flag
C8A N1A C1A C7A . . . . -77.0(10) ?
C5A N1A C1A C7A . . . . 48.4(9) ?
C8A N1A C1A C2A . . . . 161.5(8) ?
C5A N1A C1A C2A . . . . -73.1(9) ?
N1A C1A C2A C9A . . . . -65.5(11) ?
C7A C1A C2A C9A . . . . -179.0(9) ?
N1A C1A C2A C3A . . . . 60.5(10) ?
C7A C1A C2A C3A . . . . -53.0(11) ?
C9A C2A C3A O3A . . . . -42.9(12) ?
C1A C2A C3A O3A . . . . -169.5(8) ?
C9A C2A C3A C4A . . . . 79.4(11) ?
C1A C2A C3A C4A . . . . -47.2(11) ?
O3A C3A C4A C5A . . . . 171.5(7) ?
C2A C3A C4A C5A . . . . 48.1(11) ?
C1A N1A C5A C4A . . . . 72.7(9) ?
C8A N1A C5A C4A . . . . -162.3(8) ?
C1A N1A C5A C6A . . . . -47.3(9) ?
C8A N1A C5A C6A . . . . 77.6(10) ?
C3A C4A C5A N1A . . . . -61.2(10) ?
C3A C4A C5A C6A . . . . 49.4(12) ?
N1A C5A C6A C7A . . . . 28.3(10) ?
C4A C5A C6A C7A . . . . -86.6(10) ?
N1A C1A C7A C6A . . . . -28.8(9) ?
C2A C1A C7A C6A . . . . 88.1(10) ?
C5A C6A C7A C1A . . . . 0.1(11) ?
C1A C2A C9A O1A . . . . 40.1(14) ?
C3A C2A C9A O1A . . . . -84.1(12) ?
C1A C2A C9A O2A . . . . -142.7(9) ?
C3A C2A C9A O2A . . . . 93.1(11) ?
C8B N1B C1B C7B . . . . -78.8(10) ?
C5B N1B C1B C7B . . . . 44.9(9) ?
C8B N1B C1B C2B . . . . 161.2(9) ?
C5B N1B C1B C2B . . . . -75.1(10) ?
C7B C1B C2B C9B . . . . -178.5(9) ?
N1B C1B C2B C9B . . . . -65.7(12) ?
C7B C1B C2B C3B . . . . -53.2(11) ?
N1B C1B C2B C3B . . . . 59.5(11) ?
C9B C2B C3B O3B . . . . -38.5(12) ?
C1B C2B C3B O3B . . . . -162.9(8) ?
C9B C2B C3B C4B . . . . 80.3(12) ?
C1B C2B C3B C4B . . . . -44.1(12) ?
O3B C3B C4B C5B . . . . 167.4(9) ?
C2B C3B C4B C5B . . . . 46.4(13) ?
C8B N1B C5B C6B . . . . 74.2(11) ?
C1B N1B C5B C6B . . . . -46.5(10) ?
C8B N1B C5B C4B . . . . -164.1(9) ?
C1B N1B C5B C4B . . . . 75.3(10) ?
C3B C4B C5B C6B . . . . 51.6(13) ?
C3B C4B C5B N1B . . . . -62.5(11) ?
N1B C5B C6B C7B . . . . 29.0(10) ?
C4B C5B C6B C7B . . . . -86.5(11) ?
N1B C1B C7B C6B . . . . -26.7(10) ?
C2B C1B C7B C6B . . . . 89.8(10) ?
C5B C6B C7B C1B . . . . -1.2(11) ?
C3B C2B C9B O1B . . . . -71.3(13) ?
C1B C2B C9B O1B . . . . 52.1(14) ?
C3B C2B C9B O2B . . . . 108.9(11) ?
C1B C2B C9B O2B . . . . -127.7(10) ?
C8C N1C C1C C7C . . . . -78.6(12) ?
C5C N1C C1C C7C . . . . 43.5(11) ?
C8C N1C C1C C2C . . . . 163.6(9) ?
C5C N1C C1C C2C . . . . -74.3(10) ?
C7C C1C C2C C9C . . . . -173.2(11) ?
N1C C1C C2C C9C . . . . -63.2(12) ?
C7C C1C C2C C3C . . . . -49.8(14) ?
N1C C1C C2C C3C . . . . 60.2(12) ?
C9C C2C C3C O3C . . . . -45.1(14) ?
C1C C2C C3C O3C . . . . -169.4(10) ?
C9C C2C C3C C4C . . . . 78.0(12) ?
C1C C2C C3C C4C . . . . -46.3(13) ?
O3C C3C C4C C5C . . . . 174.0(9) ?
C2C C3C C4C C5C . . . . 49.0(13) ?
C3C C4C C5C C6C . . . . 48.7(13) ?
C3C C4C C5C N1C . . . . -62.7(13) ?
C8C N1C C5C C6C . . . . 75.0(12) ?
C1C N1C C5C C6C . . . . -45.8(10) ?
C8C N1C C5C C4C . . . . -165.6(11) ?
C1C N1C C5C C4C . . . . 73.6(11) ?
C4C C5C C6C C7C . . . . -83.2(12) ?
N1C C5C C6C C7C . . . . 29.4(12) ?
N1C C1C C7C C6C . . . . -25.2(13) ?
C2C C1C C7C C6C . . . . 87.9(13) ?
C5C C6C C7C C1C . . . . -2.3(14) ?
C3C C2C C9C O1C . . . . -96.5(13) ?
C1C C2C C9C O1C . . . . 26.1(16) ?
C3C C2C C9C O2C . . . . 82.5(13) ?
C1C C2C C9C O2C . . . . -155.0(10) ?
C8D N1D C1D C2D . . . . 162.2(8) ?
C5D N1D C1D C2D . . . . -73.9(9) ?
C8D N1D C1D C7D . . . . -80.5(9) ?
C5D N1D C1D C7D . . . . 43.5(9) ?
N1D C1D C2D C9D . . . . -69.7(9) ?
C7D C1D C2D C9D . . . . -179.7(8) ?
N1D C1D C2D C3D . . . . 56.8(10) ?
C7D C1D C2D C3D . . . . -53.1(10) ?
C9D C2D C3D O3D . . . . -37.6(11) ?
C1D C2D C3D O3D . . . . -162.5(7) ?
C9D C2D C3D C4D . . . . 81.8(10) ?
C1D C2D C3D C4D . . . . -43.2(11) ?
O3D C3D C4D C5D . . . . 169.1(8) ?
C2D C3D C4D C5D . . . . 47.2(12) ?
C3D C4D C5D C6D . . . . 48.0(12) ?
C3D C4D C5D N1D . . . . -62.1(11) ?
C8D N1D C5D C6D . . . . 79.6(10) ?
C1D N1D C5D C6D . . . . -43.7(9) ?
C8D N1D C5D C4D . . . . -161.6(8) ?
C1D N1D C5D C4D . . . . 75.0(9) ?
C4D C5D C6D C7D . . . . -85.2(10) ?
N1D C5D C6D C7D . . . . 25.7(10) ?
C5D C6D C7D C1D . . . . 0.7(10) ?
N1D C1D C7D C6D . . . . -27.1(9) ?
C2D C1D C7D C6D . . . . 86.9(9) ?
C3D C2D C9D O1D . . . . -79.9(12) ?
C1D C2D C9D O1D . . . . 45.4(13) ?
C3D C2D C9D O2D . . . . 99.4(10) ?
C1D C2D C9D O2D . . . . -135.4(8) ?
